data_7003976
loop_
_publ_author_name
'Dureen, Meghan A.'
'Stephan, Douglas W.'

_publ_section_title
;
 Biphenylamide ligand complexes of Li and Al: hemilabile arene donors?
;
_journal_issue 35
_journal_name_full 'Dalton Transactions'
_journal_page_first 4723
_journal_page_last 4731
_journal_paper_doi 10.1039/b801772g
_journal_year 2008
_chemical_formula_sum 'C24 H34 Li N O2'
_chemical_formula_weight 375.46
_space_group_IT_number 7
_symmetry_cell_setting monoclinic
_symmetry_space_group_name_Hall 'P -2yac'
_symmetry_space_group_name_H-M 'P 1 n 1'
_atom_sites_solution_hydrogens geom
_atom_sites_solution_primary direct
_atom_sites_solution_secondary difmap
_audit_creation_method SHELXL-97
_cell_angle_alpha 90.00
_cell_angle_beta 107.574(3)
_cell_angle_gamma 90.00
_cell_formula_units_Z 2
_cell_length_a 9.1057(19)
_cell_length_b 12.335(3)
_cell_length_c 10.325(2)
_cell_measurement_temperature 173(2)
_cell_measurement_theta_max 25.0
_cell_measurement_theta_min 2.0
_cell_volume 1105.6(4)
_computing_structure_refinement 'SHELXL-97 (Sheldrick, 1997)'
_computing_structure_solution 'SHELXS-97 (Sheldrick, 1990)'
_diffrn_ambient_temperature 173(2)
_diffrn_measured_fraction_theta_full 0.999
_diffrn_measured_fraction_theta_max 0.999
_diffrn_radiation_monochromator graphite
_diffrn_radiation_source 'fine-focus sealed tube'
_diffrn_radiation_type MoK\a
_diffrn_radiation_wavelength 0.71073
_diffrn_reflns_av_R_equivalents 0.0249
_diffrn_reflns_av_sigmaI/netI 0.0302
_diffrn_reflns_limit_h_max 10
_diffrn_reflns_limit_h_min -10
_diffrn_reflns_limit_k_max 13
_diffrn_reflns_limit_k_min -13
_diffrn_reflns_limit_l_max 11
_diffrn_reflns_limit_l_min -11
_diffrn_reflns_number 8897
_diffrn_reflns_theta_full 23.27
_diffrn_reflns_theta_max 23.27
_diffrn_reflns_theta_min 2.62
_exptl_absorpt_coefficient_mu 0.069
_exptl_absorpt_correction_T_max 1.00000
_exptl_absorpt_correction_T_min 0.714207
_exptl_absorpt_correction_type empirical
_exptl_crystal_density_diffrn 1.128
_exptl_crystal_density_method 'not measured'
_exptl_crystal_F_000 408
_exptl_crystal_size_max 0.23
_exptl_crystal_size_mid 0.19
_exptl_crystal_size_min 0.18
_refine_diff_density_max 0.383
_refine_diff_density_min -0.191
_refine_diff_density_rms 0.034
_refine_ls_abs_structure_details 'Flack H D (1983), Acta Cryst. A39, 876-881'
_refine_ls_abs_structure_Flack 0.2(19)
_refine_ls_extinction_method none
_refine_ls_goodness_of_fit_ref 1.011
_refine_ls_hydrogen_treatment mixed
_refine_ls_matrix_type full
_refine_ls_number_parameters 253
_refine_ls_number_reflns 3160
_refine_ls_number_restraints 2
_refine_ls_restrained_S_all 1.010
_refine_ls_R_factor_all 0.0565
_refine_ls_R_factor_gt 0.0489
_refine_ls_shift/su_max 0.000
_refine_ls_shift/su_mean 0.000
_refine_ls_structure_factor_coef Fsqd
_refine_ls_weighting_details 'calc w=1/[\s^2^(Fo^2^)+(0.0879P)^2^+0.2551P] where P=(Fo^2^+2Fc^2^)/3'
_refine_ls_weighting_scheme calc
_refine_ls_wR_factor_gt 0.1327
_refine_ls_wR_factor_ref 0.1393
_reflns_number_gt 2801
_reflns_number_total 3160
_reflns_threshold_expression >2sigma(I)
_cod_data_source_file b801772g.txt
_cod_data_source_block (2-C6H4-Ph)tBuNLi(THF)2
_cod_original_cell_volume 1105.5(4)
_cod_original_sg_symbol_H-M Pn
_cod_database_code 7003976

loop_
_symmetry_equiv_pos_as_xyz
'x, y, z'
'x+1/2, -y, z+1/2'

loop_
_atom_site_label
_atom_site_type_symbol
_atom_site_fract_x
_atom_site_fract_y
_atom_site_fract_z
_atom_site_U_iso_or_equiv
_atom_site_adp_type
_atom_site_occupancy
_atom_site_symmetry_multiplicity
_atom_site_calc_flag
_atom_site_refinement_flags
_atom_site_disorder_assembly
_atom_site_disorder_group
Li1 Li -0.0844(6) 0.7586(4) -0.0836(5) 0.0472(12) Uani 1 1 d . . .
N1 N 0.0077(3) 0.7189(2) 0.1069(2) 0.0449(6) Uani 1 1 d . . .
O1 O -0.2384(3) 0.87472(19) -0.1468(2) 0.0605(6) Uani 1 1 d . . .
O2 O -0.1232(3) 0.64915(17) -0.2252(2) 0.0583(6) Uani 1 1 d . . .
C1 C 0.1535(3) 0.7414(2) 0.1853(3) 0.0393(7) Uani 1 1 d . . .
C2 C 0.2604(3) 0.7853(2) 0.1215(3) 0.0396(7) Uani 1 1 d . . .
C3 C 0.4104(3) 0.8110(3) 0.1963(3) 0.0468(7) Uani 1 1 d . . .
H3A H 0.4779 0.8388 0.1499 0.056 Uiso 1 1 calc R . .
C4 C 0.4659(4) 0.7979(3) 0.3361(3) 0.0531(8) Uani 1 1 d . . .
H4A H 0.5683 0.8174 0.3859 0.064 Uiso 1 1 calc R . .
C5 C 0.3666(4) 0.7555(3) 0.3992(3) 0.0510(8) Uani 1 1 d . . .
H5A H 0.4019 0.7444 0.4947 0.061 Uiso 1 1 calc R . .
C6 C 0.2163(3) 0.7281(3) 0.3286(3) 0.0458(8) Uani 1 1 d . . .
H6A H 0.1523 0.6993 0.3778 0.055 Uiso 1 1 calc R . .
C7 C 0.2191(3) 0.7989(2) -0.0299(3) 0.0394(7) Uani 1 1 d . . .
C8 C 0.1313(4) 0.8854(3) -0.0972(3) 0.0485(8) Uani 1 1 d . . .
H8A H 0.0911 0.9361 -0.0475 0.058 Uiso 1 1 calc R . .
C9 C 0.1014(4) 0.8991(3) -0.2369(3) 0.0561(8) Uani 1 1 d . . .
H9A H 0.0392 0.9579 -0.2817 0.067 Uiso 1 1 calc R . .
C10 C 0.1608(4) 0.8287(3) -0.3091(3) 0.0569(9) Uani 1 1 d . . .
H10A H 0.1419 0.8389 -0.4040 0.068 Uiso 1 1 calc R . .
C11 C 0.2487(4) 0.7423(3) -0.2445(3) 0.0562(9) Uani 1 1 d . . .
H11A H 0.2891 0.6924 -0.2949 0.067 Uiso 1 1 calc R . .
C12 C 0.2779(4) 0.7283(2) -0.1064(3) 0.0497(8) Uani 1 1 d . . .
H12A H 0.3397 0.6690 -0.0627 0.060 Uiso 1 1 calc R . .
C13 C -0.1031(4) 0.6668(3) 0.1654(3) 0.0531(8) Uani 1 1 d . . .
C14 C -0.0513(5) 0.5538(3) 0.2217(4) 0.0758(12) Uani 1 1 d . . .
H14A H -0.0246 0.5106 0.1523 0.114 Uiso 1 1 calc R . .
H14B H -0.1350 0.5181 0.2467 0.114 Uiso 1 1 calc R . .
H14C H 0.0391 0.5601 0.3021 0.114 Uiso 1 1 calc R . .
C15 C -0.1460(4) 0.7359(3) 0.2726(4) 0.0616(9) Uani 1 1 d . . .
H15A H -0.0548 0.7462 0.3514 0.092 Uiso 1 1 calc R . .
H15B H -0.2264 0.6990 0.3012 0.092 Uiso 1 1 calc R . .
H15C H -0.1842 0.8067 0.2335 0.092 Uiso 1 1 calc R . .
C16 C -0.2541(5) 0.6541(4) 0.0489(4) 0.0830(13) Uani 1 1 d . . .
H16A H -0.2352 0.6107 -0.0239 0.124 Uiso 1 1 calc R . .
H16B H -0.2925 0.7258 0.0137 0.124 Uiso 1 1 calc R . .
H16C H -0.3309 0.6176 0.0828 0.124 Uiso 1 1 calc R . .
C17 C -0.3276(9) 0.9021(6) -0.2795(5) 0.150(3) Uani 1 1 d . . .
H17A H -0.3653 0.8351 -0.3318 0.180 Uiso 1 1 calc R . .
H17B H -0.2632 0.9420 -0.3254 0.180 Uiso 1 1 calc R . .
C18 C -0.4574(4) 0.9686(3) -0.2763(3) 0.0603(9) Uani 1 1 d . . .
H18A H -0.5557 0.9345 -0.3289 0.072 Uiso 1 1 calc R . .
H18B H -0.4505 1.0414 -0.3145 0.072 Uiso 1 1 calc R . .
C19 C -0.4463(4) 0.9762(3) -0.1283(3) 0.0621(9) Uani 1 1 d . . .
H19A H -0.4739 1.0495 -0.1043 0.074 Uiso 1 1 calc R . .
H19B H -0.5130 0.9219 -0.1031 0.074 Uiso 1 1 calc R . .
C20 C -0.2809(6) 0.9524(4) -0.0630(4) 0.0910(15) Uani 1 1 d . . .
H20A H -0.2186 1.0192 -0.0563 0.109 Uiso 1 1 calc R . .
H20B H -0.2643 0.9230 0.0295 0.109 Uiso 1 1 calc R . .
C21 C -0.1976(6) 0.6483(4) -0.3669(4) 0.0835(14) Uani 1 1 d . . .
H21A H -0.1594 0.7081 -0.4121 0.100 Uiso 1 1 calc R . .
H21B H -0.3105 0.6558 -0.3866 0.100 Uiso 1 1 calc R . .
C22 C -0.1576(12) 0.5404(5) -0.4136(6) 0.159(3) Uani 1 1 d . . .
H22A H -0.2502 0.4936 -0.4417 0.191 Uiso 1 1 calc R . .
H22B H -0.1182 0.5499 -0.4924 0.191 Uiso 1 1 calc R . .
C23 C -0.0441(8) 0.4924(4) -0.3051(6) 0.113(2) Uani 1 1 d . . .
H23A H -0.0627 0.4135 -0.3013 0.136 Uiso 1 1 calc R . .
H23B H 0.0596 0.5037 -0.3150 0.136 Uiso 1 1 calc R . .
C24 C -0.0563(6) 0.5439(3) -0.1880(5) 0.0880(14) Uani 1 1 d . . .
H24A H 0.0469 0.5512 -0.1207 0.106 Uiso 1 1 calc R . .
H24B H -0.1219 0.5004 -0.1467 0.106 Uiso 1 1 calc R . .

loop_
_atom_site_aniso_label
_atom_site_aniso_U_11
_atom_site_aniso_U_22
_atom_site_aniso_U_33
_atom_site_aniso_U_23
_atom_site_aniso_U_13
_atom_site_aniso_U_12
Li1 0.053(3) 0.046(3) 0.040(3) -0.003(2) 0.010(2) 0.005(2)
N1 0.0489(15) 0.0510(15) 0.0361(14) -0.0034(11) 0.0146(11) -0.0093(12)
O1 0.0557(13) 0.0612(14) 0.0576(14) -0.0040(12) 0.0066(11) 0.0100(11)
O2 0.0776(16) 0.0488(13) 0.0403(13) -0.0067(10) 0.0053(11) 0.0098(12)
C1 0.0415(16) 0.0377(15) 0.0385(18) -0.0012(12) 0.0118(14) 0.0070(12)
C2 0.0435(17) 0.0393(15) 0.0373(16) 0.0011(12) 0.0140(13) 0.0050(13)
C3 0.0432(17) 0.0554(18) 0.0459(18) -0.0005(15) 0.0195(14) 0.0009(14)
C4 0.0429(18) 0.070(2) 0.0431(19) -0.0067(16) 0.0081(15) 0.0049(16)
C5 0.0509(19) 0.068(2) 0.0321(15) 0.0030(14) 0.0093(14) 0.0097(16)
C6 0.0525(19) 0.0526(18) 0.0341(17) 0.0034(14) 0.0157(15) -0.0007(14)
C7 0.0397(15) 0.0373(15) 0.0416(17) 0.0019(13) 0.0129(13) -0.0014(13)
C8 0.0521(18) 0.0463(18) 0.0507(19) 0.0065(15) 0.0211(15) 0.0061(15)
C9 0.062(2) 0.056(2) 0.049(2) 0.0141(16) 0.0152(16) 0.0066(16)
C10 0.072(2) 0.065(2) 0.0359(17) 0.0038(15) 0.0199(16) -0.0101(18)
C11 0.081(2) 0.0468(18) 0.0474(19) -0.0005(16) 0.0298(18) -0.0002(17)
C12 0.066(2) 0.0410(17) 0.0474(18) 0.0088(14) 0.0240(16) 0.0050(15)
C13 0.0564(19) 0.062(2) 0.0424(18) -0.0026(16) 0.0174(15) -0.0178(16)
C14 0.104(3) 0.067(2) 0.071(3) -0.0024(19) 0.048(2) -0.026(2)
C15 0.052(2) 0.082(3) 0.056(2) 0.0008(18) 0.0245(17) -0.0076(17)
C16 0.070(3) 0.121(4) 0.061(2) -0.006(2) 0.024(2) -0.044(3)
C17 0.175(6) 0.207(7) 0.067(3) 0.040(4) 0.035(4) 0.136(6)
C18 0.066(2) 0.057(2) 0.050(2) 0.0030(16) 0.0051(16) 0.0084(17)
C19 0.060(2) 0.058(2) 0.068(2) -0.0057(17) 0.0201(18) 0.0070(17)
C20 0.107(4) 0.082(3) 0.062(3) -0.015(2) -0.007(2) 0.022(3)
C21 0.108(3) 0.070(3) 0.052(2) -0.0043(19) -0.007(2) 0.004(2)
C22 0.310(10) 0.084(4) 0.060(3) -0.033(3) 0.021(5) 0.025(5)
C23 0.158(6) 0.073(3) 0.139(5) -0.009(3) 0.091(5) 0.017(3)
C24 0.104(3) 0.052(2) 0.083(3) -0.009(2) -0.010(2) 0.015(2)

loop_
_atom_type_symbol
_atom_type_description
_atom_type_scat_dispersion_real
_atom_type_scat_dispersion_imag
_atom_type_scat_source
C C 0.0033 0.0016 'International Tables Vol C Tables 4.2.6.8 and 6.1.1.4'
H H 0.0000 0.0000 'International Tables Vol C Tables 4.2.6.8 and 6.1.1.4'
Li Li -0.0003 0.0001 'International Tables Vol C Tables 4.2.6.8 and 6.1.1.4'
N N 0.0061 0.0033 'International Tables Vol C Tables 4.2.6.8 and 6.1.1.4'
O O 0.0106 0.0060 'International Tables Vol C Tables 4.2.6.8 and 6.1.1.4'

loop_
_geom_angle_atom_site_label_1
_geom_angle_atom_site_label_2
_geom_angle_atom_site_label_3
_geom_angle
_geom_angle_site_symmetry_1
_geom_angle_site_symmetry_3
_geom_angle_publ_flag
O2 Li1 N1 120.6(3) . . ?
O2 Li1 O1 107.8(2) . . ?
N1 Li1 O1 124.1(3) . . ?
O2 Li1 C8 110.7(3) . . ?
N1 Li1 C8 96.1(2) . . ?
O1 Li1 C8 91.1(2) . . ?
O2 Li1 C16 92.7(2) . . ?
N1 Li1 C16 60.29(18) . . ?
O1 Li1 C16 93.2(2) . . ?
C8 Li1 C16 153.6(2) . . ?
O2 Li1 C7 103.0(2) . . ?
N1 Li1 C7 74.78(18) . . ?
O1 Li1 C7 121.1(2) . . ?
C8 Li1 C7 30.54(11) . . ?
C16 Li1 C7 134.1(2) . . ?
C1 N1 C13 120.8(2) . . ?
C1 N1 Li1 126.5(3) . . ?
C13 N1 Li1 112.6(2) . . ?
C17 O1 C20 104.3(3) . . ?
C17 O1 Li1 129.8(3) . . ?
C20 O1 Li1 125.8(3) . . ?
C21 O2 C24 107.6(3) . . ?
C21 O2 Li1 134.9(3) . . ?
C24 O2 Li1 117.4(3) . . ?
N1 C1 C6 127.5(3) . . ?
N1 C1 C2 118.6(2) . . ?
C6 C1 C2 113.9(2) . . ?
C3 C2 C1 121.3(3) . . ?
C3 C2 C7 116.7(3) . . ?
C1 C2 C7 121.9(2) . . ?
C4 C3 C2 122.7(3) . . ?
C5 C4 C3 117.0(3) . . ?
C4 C5 C6 122.2(3) . . ?
C5 C6 C1 122.8(3) . . ?
C12 C7 C8 117.4(3) . . ?
C12 C7 C2 120.3(3) . . ?
C8 C7 C2 122.2(3) . . ?
C12 C7 Li1 108.4(2) . . ?
C8 C7 Li1 68.8(2) . . ?
C2 C7 Li1 96.45(19) . . ?
C7 C8 C9 121.0(3) . . ?
C7 C8 Li1 80.6(2) . . ?
C9 C8 Li1 102.6(2) . . ?
C10 C9 C8 120.2(3) . . ?
C9 C10 C11 119.8(3) . . ?
C10 C11 C12 120.0(3) . . ?
C11 C12 C7 121.5(3) . . ?
N1 C13 C14 112.5(3) . . ?
N1 C13 C16 106.6(3) . . ?
C14 C13 C16 107.8(3) . . ?
N1 C13 C15 114.1(3) . . ?
C14 C13 C15 110.4(3) . . ?
C16 C13 C15 105.0(3) . . ?
C13 C16 Li1 80.4(2) . . ?
O1 C17 C18 110.5(4) . . ?
C17 C18 C19 104.7(3) . . ?
C20 C19 C18 101.4(3) . . ?
O1 C20 C19 106.4(3) . . ?
O2 C21 C22 104.7(3) . . ?
C23 C22 C21 108.0(4) . . ?
C24 C23 C22 105.4(5) . . ?
C23 C24 O2 108.5(4) . . ?

loop_
_geom_bond_atom_site_label_1
_geom_bond_atom_site_label_2
_geom_bond_distance
_geom_bond_site_symmetry_2
_geom_bond_publ_flag
Li1 O2 1.943(5) . ?
Li1 N1 1.952(5) . ?
Li1 O1 1.973(5) . ?
Li1 C8 2.548(6) . ?
Li1 C16 2.683(7) . ?
Li1 C7 2.695(6) . ?
N1 C1 1.359(4) . ?
N1 C13 1.472(4) . ?
O1 C17 1.407(5) . ?
O1 C20 1.420(5) . ?
O2 C21 1.414(4) . ?
O2 C24 1.436(4) . ?
C1 C6 1.425(4) . ?
C1 C2 1.436(4) . ?
C2 C3 1.388(4) . ?
C2 C7 1.502(4) . ?
C3 C4 1.387(4) . ?
C4 C5 1.368(5) . ?
C5 C6 1.384(5) . ?
C7 C12 1.386(4) . ?
C7 C8 1.388(4) . ?
C8 C9 1.395(4) . ?
C9 C10 1.360(5) . ?
C10 C11 1.377(5) . ?
C11 C12 1.380(5) . ?
C13 C14 1.529(5) . ?
C13 C16 1.537(5) . ?
C13 C15 1.539(5) . ?
C17 C18 1.448(6) . ?
C18 C19 1.504(5) . ?
C19 C20 1.482(6) . ?
C21 C22 1.498(7) . ?
C22 C23 1.406(9) . ?
C23 C24 1.399(7) . ?
